data_4311200
loop_
_publ_author_name
'Hongmei Wang'
'Zhiliang Liu'
'Caiming Liu'
'Deqing Zhang'
'Zhengliang L\"u'
'Hua Geng'
'Zhigang Shuai'
'Daoben Zhu'

_publ_section_title
;
 Coordination Complexes of 2-(4-Quinolyl)nitronyl Nitroxide with M(hfac)2
 [M = Mn(II), Co(II), and Cu(II)]: Syntheses, Crystal Structures, and
 Magnetic Characterization
;
_journal_name_full 'Inorganic Chemistry'
_journal_page_first 4091
_journal_page_last 4098
_journal_paper_doi 10.1021/ic049946q
_journal_volume 43
_journal_year 2004
_chemical_formula_sum 'C26 H20 Cu F12 N3 O6'
_chemical_formula_weight 761.99
_chemical_name_systematic
; 
 ? 
;
_space_group_IT_number 2
_symmetry_cell_setting triclinic
_symmetry_space_group_name_Hall '-P 1'
_symmetry_space_group_name_H-M 'P -1'
_atom_sites_solution_hydrogens geom
_atom_sites_solution_primary direct
_atom_sites_solution_secondary difmap
_audit_creation_method SHELXL-97
_cell_angle_alpha 76.48(3)
_cell_angle_beta 72.61(3)
_cell_angle_gamma 75.92(3)
_cell_formula_units_Z 2
_cell_length_a 8.789(2)
_cell_length_b 13.433(3)
_cell_length_c 14.647(3)
_cell_measurement_temperature 293(2)
_cell_measurement_theta_max 27.34
_cell_measurement_theta_min 1.48
_cell_volume 1576.2(7)
_computing_cell_refinement 'Bruker XSCANS'
_computing_data_collection 'Bruker XSCANS'
_computing_data_reduction 'Bruker SHELXTL'
_computing_molecular_graphics 'Bruker SHELXTL'
_computing_publication_material 'Bruker SHELXTL'
_computing_structure_refinement 'Bruker SHELXTL'
_computing_structure_solution 'Bruker SHELXTL'
_diffrn_ambient_temperature 293(2)
_diffrn_measured_fraction_theta_full 0.926
_diffrn_measured_fraction_theta_max 0.926
_diffrn_measurement_device_type 'rigaku raxis rapid IP'
_diffrn_measurement_method oscillation
_diffrn_radiation_monochromator graphite
_diffrn_radiation_source 'rolating anode'
_diffrn_radiation_type MoK\a
_diffrn_radiation_wavelength 0.71073
_diffrn_reflns_av_R_equivalents 0.0461
_diffrn_reflns_av_sigmaI/netI 0.1206
_diffrn_reflns_limit_h_max 11
_diffrn_reflns_limit_h_min -11
_diffrn_reflns_limit_k_max 17
_diffrn_reflns_limit_k_min -16
_diffrn_reflns_limit_l_max 18
_diffrn_reflns_limit_l_min -18
_diffrn_reflns_number 9568
_diffrn_reflns_theta_full 27.34
_diffrn_reflns_theta_max 27.34
_diffrn_reflns_theta_min 1.48
_exptl_absorpt_coefficient_mu 0.807
_exptl_absorpt_correction_T_max 1.1180
_exptl_absorpt_correction_T_min 0.8430
_exptl_absorpt_correction_type empirical
_exptl_absorpt_process_details abscor
_exptl_crystal_colour dark_blue
_exptl_crystal_density_diffrn 1.606
_exptl_crystal_density_method 'not measured'
_exptl_crystal_description plate
_exptl_crystal_F_000 764
_exptl_crystal_size_max 0.320
_exptl_crystal_size_mid 0.262
_exptl_crystal_size_min 0.188
_refine_diff_density_max 0.985
_refine_diff_density_min -0.769
_refine_diff_density_rms 0.151
_refine_ls_extinction_method none
_refine_ls_goodness_of_fit_ref 0.912
_refine_ls_hydrogen_treatment mixed
_refine_ls_matrix_type full
_refine_ls_number_parameters 436
_refine_ls_number_reflns 6597
_refine_ls_number_restraints 0
_refine_ls_restrained_S_all 0.912
_refine_ls_R_factor_all 0.1087
_refine_ls_R_factor_gt 0.0527
_refine_ls_shift/su_max 0.000
_refine_ls_shift/su_mean 0.000
_refine_ls_structure_factor_coef Fsqd
_refine_ls_weighting_details 'calc w=1/[\s^2^(Fo^2^)+(0.0754P)^2^+0.0000P] where P=(Fo^2^+2Fc^2^)/3'
_refine_ls_weighting_scheme calc
_refine_ls_wR_factor_gt 0.1301
_refine_ls_wR_factor_ref 0.1525
_reflns_number_gt 3177
_reflns_number_total 6597
_reflns_threshold_expression >2sigma(I)
_cod_data_source_file ic049946qsi20040112_101005_3.cif
_cod_data_source_block 1
_cod_depositor_comments
;
The following automatic conversions were performed:
'_symmetry_cell_setting' value 'TRICLINIC' changed to 'triclinic'
according to '/home/saulius/struct/CIF-dictionaries/cif_core.dic'
dictionary named 'cif_core.dic' version 2.4.1 from 2010-06-29.

Automatic conversion script
Id: cif_fix_enum 1527 2010-12-29 10:47:43Z saulius 
;
_cod_original_cell_volume 1576.2(6)
_cod_database_code 4311200

loop_
_symmetry_equiv_pos_as_xyz
'x, y, z'
'-x, -y, -z'

loop_
_atom_site_label
_atom_site_type_symbol
_atom_site_fract_x
_atom_site_fract_y
_atom_site_fract_z
_atom_site_U_iso_or_equiv
_atom_site_adp_type
_atom_site_occupancy
_atom_site_symmetry_multiplicity
_atom_site_calc_flag
_atom_site_refinement_flags
_atom_site_disorder_assembly
_atom_site_disorder_group
Cu1 Cu 0.5000 0.5000 0.5000 0.0357(2) Uani 1 2 d S . .
Cu2 Cu 0.5000 1.0000 0.0000 0.0383(2) Uani 1 2 d S . .
C1 C 0.7341(5) 0.6001(3) 0.3094(3) 0.0389(11) Uani 1 1 d . . .
H1A H 0.7771 0.6004 0.3601 0.047 Uiso 1 1 calc R . .
C2 C 0.8169(5) 0.6386(3) 0.2150(3) 0.0382(11) Uani 1 1 d . . .
H2A H 0.9137 0.6614 0.2041 0.046 Uiso 1 1 calc R . .
C3 C 0.7545(5) 0.6426(3) 0.1387(3) 0.0314(10) Uani 1 1 d . . .
C4 C 0.6073(5) 0.6044(3) 0.1589(3) 0.0305(10) Uani 1 1 d . . .
C5 C 0.5367(5) 0.6013(3) 0.0844(3) 0.0343(11) Uani 1 1 d . . .
H5A H 0.5823 0.6286 0.0201 0.041 Uiso 1 1 calc R . .
C6 C 0.4014(5) 0.5581(3) 0.1076(4) 0.0396(12) Uani 1 1 d . . .
H6A H 0.3558 0.5554 0.0587 0.047 Uiso 1 1 calc R . .
C7 C 0.3303(5) 0.5175(3) 0.2048(3) 0.0395(11) Uani 1 1 d . . .
H7A H 0.2378 0.4889 0.2193 0.047 Uiso 1 1 calc R . .
C8 C 0.3951(5) 0.5197(3) 0.2775(3) 0.0358(11) Uani 1 1 d . . .
H8A H 0.3473 0.4925 0.3414 0.043 Uiso 1 1 calc R . .
C9 C 0.5355(5) 0.5635(3) 0.2557(3) 0.0314(10) Uani 1 1 d . . .
C10 C 0.8436(5) 0.6797(3) 0.0406(3) 0.0306(10) Uani 1 1 d . . .
C11 C 0.9130(5) 0.7627(3) -0.1227(3) 0.0348(10) Uani 1 1 d . . .
C12 C 1.0702(5) 0.7106(3) -0.0903(3) 0.0359(11) Uani 1 1 d . . .
C13 C 0.9091(6) 0.8726(3) -0.1766(4) 0.0480(13) Uani 1 1 d . . .
H13A H 0.9393 0.9129 -0.1409 0.072 Uiso 1 1 calc R . .
H13B H 0.8015 0.9026 -0.1838 0.072 Uiso 1 1 calc R . .
H13C H 0.9839 0.8728 -0.2396 0.072 Uiso 1 1 calc R . .
C14 C 0.8661(6) 0.6972(3) -0.1790(4) 0.0466(12) Uani 1 1 d . . .
H14A H 0.7683 0.7335 -0.1975 0.070 Uiso 1 1 calc R . .
H14B H 0.8485 0.6314 -0.1387 0.070 Uiso 1 1 calc R . .
H14C H 0.9519 0.6856 -0.2362 0.070 Uiso 1 1 calc R . .
C15 C 1.1449(6) 0.7859(4) -0.0608(4) 0.0493(13) Uani 1 1 d . . .
H15A H 1.2414 0.7489 -0.0413 0.074 Uiso 1 1 calc R . .
H15B H 1.0684 0.8158 -0.0077 0.074 Uiso 1 1 calc R . .
H15C H 1.1719 0.8403 -0.1150 0.074 Uiso 1 1 calc R . .
C16 C 1.1957(6) 0.6473(4) -0.1610(4) 0.0503(13) Uani 1 1 d . . .
H16A H 1.2892 0.6173 -0.1360 0.075 Uiso 1 1 calc R . .
H16B H 1.2269 0.6917 -0.2224 0.075 Uiso 1 1 calc R . .
H16C H 1.1507 0.5928 -0.1694 0.075 Uiso 1 1 calc R . .
C17 C 0.9865(6) 0.3409(4) 0.4760(4) 0.0556(14) Uani 1 1 d . . .
C18 C 0.8081(6) 0.3586(4) 0.4775(3) 0.0394(11) Uani 1 1 d . . .
C19 C 0.7510(6) 0.2834(4) 0.4537(4) 0.0463(12) Uani 1 1 d . . .
H19 H 0.8237 0.2239 0.4359 0.080 Uiso 1 1 calc . . .
C20 C 0.5902(6) 0.2931(4) 0.4554(3) 0.0432(12) Uani 1 1 d . . .
C21 C 0.5367(7) 0.2055(5) 0.4320(5) 0.0589(15) Uani 1 1 d . . .
C22 C 0.7466(6) 0.9286(4) 0.2184(4) 0.0469(13) Uani 1 1 d . . .
C23 C 0.6123(6) 0.9324(3) 0.1703(3) 0.0374(11) Uani 1 1 d . . .
C24 C 0.4917(6) 0.8751(3) 0.2199(3) 0.0386(11) Uani 1 1 d . . .
H24 H 0.4950 0.8348 0.2805 0.080 Uiso 1 1 calc . . .
C25 C 0.3659(5) 0.8771(3) 0.1802(3) 0.0332(10) Uani 1 1 d . . .
C26 C 0.2272(5) 0.8222(3) 0.2432(4) 0.0384(11) Uani 1 1 d . . .
N1 N 0.5984(4) 0.5631(3) 0.3313(3) 0.0368(9) Uani 1 1 d . . .
N2 N 1.0017(4) 0.6422(3) 0.0022(3) 0.0316(8) Uani 1 1 d . . .
N3 N 0.7900(4) 0.7580(2) -0.0254(3) 0.0324(9) Uani 1 1 d . . .
O1 O 1.0890(3) 0.5641(2) 0.0429(2) 0.0400(8) Uani 1 1 d . . .
O2 O 0.6468(4) 0.8130(2) -0.0128(2) 0.0397(8) Uani 1 1 d . . .
O3 O 0.7301(4) 0.4449(2) 0.5004(2) 0.0388(8) Uani 1 1 d . . .
O4 O 0.4754(4) 0.3681(2) 0.4746(2) 0.0416(8) Uani 1 1 d . . .
O5 O 0.6295(4) 0.9899(2) 0.0878(2) 0.0389(8) Uani 1 1 d . . .
O6 O 0.3456(3) 0.9237(2) 0.0988(2) 0.0360(7) Uani 1 1 d . . .
F1 F 1.0636(4) 0.2456(3) 0.4655(3) 0.1024(14) Uani 1 1 d . . .
F2 F 1.0615(4) 0.4051(3) 0.4033(3) 0.0852(11) Uani 1 1 d . . .
F3 F 1.0069(4) 0.3589(3) 0.5554(2) 0.0767(10) Uani 1 1 d . . .
F4 F 0.4331(6) 0.1645(3) 0.5039(3) 0.136(2) Uani 1 1 d . . .
F5 F 0.6546(5) 0.1328(3) 0.4010(4) 0.1255(18) Uani 1 1 d . . .
F6 F 0.4623(6) 0.2382(3) 0.3625(3) 0.1169(16) Uani 1 1 d . . .
F7 F 0.8906(4) 0.9196(3) 0.1543(2) 0.0795(10) Uani 1 1 d . . .
F8 F 0.7254(4) 1.0161(2) 0.2504(2) 0.0693(9) Uani 1 1 d . . .
F9 F 0.7565(4) 0.8504(2) 0.2915(2) 0.0610(9) Uani 1 1 d . . .
F10 F 0.1013(3) 0.89088(19) 0.28116(19) 0.0470(7) Uani 1 1 d . . .
F11 F 0.1762(3) 0.7733(2) 0.1933(2) 0.0513(7) Uani 1 1 d . . .
F12 F 0.2684(3) 0.7530(2) 0.3171(2) 0.0525(8) Uani 1 1 d . . .

loop_
_atom_site_aniso_label
_atom_site_aniso_U_11
_atom_site_aniso_U_22
_atom_site_aniso_U_33
_atom_site_aniso_U_23
_atom_site_aniso_U_13
_atom_site_aniso_U_12
Cu1 0.0344(5) 0.0423(5) 0.0345(5) -0.0040(4) -0.0117(4) -0.0137(4)
Cu2 0.0330(5) 0.0490(5) 0.0328(5) 0.0038(4) -0.0122(4) -0.0133(4)
C1 0.035(3) 0.049(3) 0.039(3) -0.004(2) -0.018(2) -0.012(2)
C2 0.030(3) 0.045(3) 0.044(3) 0.001(2) -0.015(2) -0.017(2)
C3 0.027(2) 0.029(2) 0.036(3) -0.002(2) -0.009(2) -0.0029(19)
C4 0.026(2) 0.028(2) 0.041(3) -0.005(2) -0.015(2) -0.0038(18)
C5 0.036(3) 0.036(2) 0.032(3) -0.006(2) -0.013(2) -0.005(2)
C6 0.034(3) 0.043(3) 0.048(3) -0.012(2) -0.017(2) -0.005(2)
C7 0.032(3) 0.048(3) 0.046(3) -0.010(2) -0.013(2) -0.015(2)
C8 0.031(3) 0.042(3) 0.038(3) -0.008(2) -0.010(2) -0.012(2)
C9 0.028(2) 0.036(2) 0.033(3) -0.008(2) -0.009(2) -0.0083(19)
C10 0.027(2) 0.030(2) 0.038(3) -0.003(2) -0.013(2) -0.0085(19)
C11 0.035(3) 0.035(2) 0.032(3) 0.000(2) -0.010(2) -0.005(2)
C12 0.032(3) 0.033(2) 0.039(3) 0.001(2) -0.008(2) -0.006(2)
C13 0.046(3) 0.041(3) 0.049(3) 0.007(2) -0.012(3) -0.008(2)
C14 0.055(3) 0.044(3) 0.042(3) -0.008(2) -0.015(3) -0.007(2)
C15 0.041(3) 0.042(3) 0.069(4) 0.003(3) -0.024(3) -0.015(2)
C16 0.042(3) 0.049(3) 0.045(3) -0.004(2) -0.002(3) 0.004(2)
C17 0.042(3) 0.067(4) 0.057(4) -0.010(3) -0.009(3) -0.014(3)
C18 0.038(3) 0.054(3) 0.022(3) 0.001(2) -0.003(2) -0.015(2)
C19 0.044(3) 0.049(3) 0.046(3) -0.009(2) -0.011(3) -0.009(2)
C20 0.045(3) 0.051(3) 0.032(3) -0.002(2) -0.005(2) -0.019(3)
C21 0.059(4) 0.064(4) 0.063(4) -0.021(3) -0.013(3) -0.021(3)
C22 0.051(3) 0.051(3) 0.043(3) -0.002(3) -0.021(3) -0.014(3)
C23 0.043(3) 0.038(3) 0.034(3) -0.007(2) -0.015(2) -0.005(2)
C24 0.038(3) 0.040(3) 0.037(3) -0.001(2) -0.014(2) -0.007(2)
C25 0.035(3) 0.030(2) 0.031(3) -0.005(2) -0.006(2) -0.001(2)
C26 0.035(3) 0.035(3) 0.043(3) 0.001(2) -0.013(2) -0.007(2)
N1 0.035(2) 0.045(2) 0.037(2) -0.0057(18) -0.0151(19) -0.0148(18)
N2 0.026(2) 0.0329(19) 0.036(2) 0.0003(17) -0.0121(17) -0.0073(16)
N3 0.028(2) 0.0279(19) 0.042(2) -0.0003(17) -0.0147(18) -0.0042(16)
O1 0.0309(18) 0.0356(17) 0.053(2) 0.0041(15) -0.0212(16) -0.0030(14)
O2 0.0291(18) 0.0343(17) 0.053(2) -0.0041(15) -0.0136(16) -0.0016(14)
O3 0.0404(19) 0.0459(19) 0.0319(19) -0.0021(15) -0.0104(15) -0.0142(16)
O4 0.043(2) 0.0466(19) 0.039(2) -0.0052(16) -0.0114(16) -0.0160(17)
O5 0.0408(19) 0.0458(18) 0.0336(19) 0.0007(15) -0.0148(15) -0.0153(15)
O6 0.0310(17) 0.0414(17) 0.0328(19) -0.0001(14) -0.0094(15) -0.0063(14)
F1 0.052(2) 0.083(3) 0.186(5) -0.051(3) -0.046(3) 0.0089(19)
F2 0.050(2) 0.125(3) 0.070(3) 0.009(2) -0.0016(18) -0.037(2)
F3 0.051(2) 0.129(3) 0.061(2) -0.018(2) -0.0242(18) -0.0225(19)
F4 0.194(5) 0.117(3) 0.107(4) -0.050(3) 0.043(3) -0.119(4)
F5 0.080(3) 0.106(3) 0.225(6) -0.113(4) -0.032(3) -0.009(2)
F6 0.155(4) 0.115(3) 0.130(4) -0.036(3) -0.076(3) -0.053(3)
F7 0.0424(19) 0.140(3) 0.058(2) -0.010(2) -0.0236(17) -0.0148(19)
F8 0.097(3) 0.0598(19) 0.072(2) -0.0122(17) -0.042(2) -0.0259(18)
F9 0.077(2) 0.0595(18) 0.059(2) 0.0159(15) -0.0446(18) -0.0272(16)
F10 0.0358(16) 0.0462(15) 0.0486(18) -0.0037(13) -0.0016(13) -0.0043(13)
F11 0.0533(18) 0.0509(16) 0.0546(19) -0.0063(14) -0.0128(15) -0.0227(14)
F12 0.0474(17) 0.0512(16) 0.0490(18) 0.0169(14) -0.0147(14) -0.0125(13)

loop_
_atom_type_symbol
_atom_type_description
_atom_type_scat_dispersion_real
_atom_type_scat_dispersion_imag
_atom_type_scat_source
C C 0.0033 0.0016 'International Tables Vol C Tables 4.2.6.8 and 6.1.1.4'
H H 0.0000 0.0000 'International Tables Vol C Tables 4.2.6.8 and 6.1.1.4'
N N 0.0061 0.0033 'International Tables Vol C Tables 4.2.6.8 and 6.1.1.4'
O O 0.0106 0.0060 'International Tables Vol C Tables 4.2.6.8 and 6.1.1.4'
F F 0.0171 0.0103 'International Tables Vol C Tables 4.2.6.8 and 6.1.1.4'
Cu Cu 0.3201 1.2651 'International Tables Vol C Tables 4.2.6.8 and 6.1.1.4'

loop_
_geom_angle_atom_site_label_1
_geom_angle_atom_site_label_2
_geom_angle_atom_site_label_3
_geom_angle
_geom_angle_site_symmetry_1
_geom_angle_site_symmetry_3
_geom_angle_publ_flag
O4 Cu1 O4 180.00(4) . 2_666 ?
O4 Cu1 O3 91.82(13) . . ?
O4 Cu1 O3 88.18(13) 2_666 . ?
O4 Cu1 O3 88.18(13) . 2_666 ?
O4 Cu1 O3 91.82(13) 2_666 2_666 ?
O3 Cu1 O3 180.0 . 2_666 ?
O4 Cu1 N1 87.88(13) . 2_666 ?
O4 Cu1 N1 92.12(13) 2_666 2_666 ?
O3 Cu1 N1 93.73(12) . 2_666 ?
O3 Cu1 N1 86.27(12) 2_666 2_666 ?
O4 Cu1 N1 92.12(13) . . ?
O4 Cu1 N1 87.88(13) 2_666 . ?
O3 Cu1 N1 86.27(12) . . ?
O3 Cu1 N1 93.73(12) 2_666 . ?
N1 Cu1 N1 180.000(1) 2_666 . ?
O5 Cu2 O5 180.000(1) . 2_675 ?
O5 Cu2 O6 92.55(12) . . ?
O5 Cu2 O6 87.45(12) 2_675 . ?
O5 Cu2 O6 87.45(12) . 2_675 ?
O5 Cu2 O6 92.55(12) 2_675 2_675 ?
O6 Cu2 O6 180.00(14) . 2_675 ?
N1 C1 C2 124.3(4) . . ?
C3 C2 C1 119.6(4) . . ?
C2 C3 C4 118.1(4) . . ?
C2 C3 C10 119.3(4) . . ?
C4 C3 C10 122.5(4) . . ?
C9 C4 C5 119.2(4) . . ?
C9 C4 C3 118.4(4) . . ?
C5 C4 C3 122.3(4) . . ?
C6 C5 C4 119.6(4) . . ?
C5 C6 C7 120.7(4) . . ?
C8 C7 C6 120.9(4) . . ?
C7 C8 C9 119.8(4) . . ?
N1 C9 C4 122.2(4) . . ?
N1 C9 C8 118.0(4) . . ?
C4 C9 C8 119.8(4) . . ?
N3 C10 N2 108.3(4) . . ?
N3 C10 C3 127.7(4) . . ?
N2 C10 C3 123.9(4) . . ?
C13 C11 N3 111.4(4) . . ?
C13 C11 C14 110.1(4) . . ?
N3 C11 C14 105.8(3) . . ?
C13 C11 C12 115.3(4) . . ?
N3 C11 C12 100.2(3) . . ?
C14 C11 C12 113.3(4) . . ?
N2 C12 C16 111.2(3) . . ?
N2 C12 C15 105.7(4) . . ?
C16 C12 C15 111.3(4) . . ?
N2 C12 C11 99.9(3) . . ?
C16 C12 C11 114.2(4) . . ?
C15 C12 C11 113.6(4) . . ?
F3 C17 F1 107.3(5) . . ?
F3 C17 F2 106.4(4) . . ?
F1 C17 F2 107.3(5) . . ?
F3 C17 C18 112.3(5) . . ?
F1 C17 C18 113.0(4) . . ?
F2 C17 C18 110.3(4) . . ?
O3 C18 C19 127.9(4) . . ?
O3 C18 C17 112.7(4) . . ?
C19 C18 C17 119.4(5) . . ?
C20 C19 C18 122.6(5) . . ?
O4 C20 C19 128.2(5) . . ?
O4 C20 C21 112.6(4) . . ?
C19 C20 C21 119.2(5) . . ?
F4 C21 F5 109.0(5) . . ?
F4 C21 F6 104.5(5) . . ?
F5 C21 F6 104.4(5) . . ?
F4 C21 C20 112.5(5) . . ?
F5 C21 C20 114.0(5) . . ?
F6 C21 C20 111.8(5) . . ?
F8 C22 F9 108.2(4) . . ?
F8 C22 F7 106.3(4) . . ?
F9 C22 F7 107.0(4) . . ?
F8 C22 C23 110.5(4) . . ?
F9 C22 C23 113.9(4) . . ?
F7 C22 C23 110.6(4) . . ?
O5 C23 C24 128.8(4) . . ?
O5 C23 C22 112.7(4) . . ?
C24 C23 C22 118.5(4) . . ?
C23 C24 C25 120.7(4) . . ?
O6 C25 C24 128.1(4) . . ?
O6 C25 C26 113.8(4) . . ?
C24 C25 C26 118.0(4) . . ?
F11 C26 F10 107.2(4) . . ?
F11 C26 F12 107.7(4) . . ?
F10 C26 F12 106.8(4) . . ?
F11 C26 C25 112.2(4) . . ?
F10 C26 C25 110.3(3) . . ?
F12 C26 C25 112.4(4) . . ?
C1 N1 C9 117.3(4) . . ?
C1 N1 Cu1 114.0(3) . . ?
C9 N1 Cu1 128.6(3) . . ?
O1 N2 C10 125.2(4) . . ?
O1 N2 C12 122.7(3) . . ?
C10 N2 C12 111.7(3) . . ?
O2 N3 C10 125.5(4) . . ?
O2 N3 C11 122.9(3) . . ?
C10 N3 C11 111.0(3) . . ?
C18 O3 Cu1 124.3(3) . . ?
C20 O4 Cu1 124.5(3) . . ?
C23 O5 Cu2 124.2(3) . . ?
C25 O6 Cu2 124.5(3) . . ?

loop_
_geom_bond_atom_site_label_1
_geom_bond_atom_site_label_2
_geom_bond_distance
_geom_bond_site_symmetry_2
_geom_bond_publ_flag
Cu1 O4 1.967(3) . ?
Cu1 O4 1.967(3) 2_666 ?
Cu1 O3 1.978(3) . ?
Cu1 O3 1.978(3) 2_666 ?
Cu1 N1 2.381(4) 2_666 ?
Cu1 N1 2.381(4) . ?
Cu2 O5 1.919(3) . ?
Cu2 O5 1.919(3) 2_675 ?
Cu2 O6 1.948(3) . ?
Cu2 O6 1.948(3) 2_675 ?
C1 N1 1.325(5) . ?
C1 C2 1.398(6) . ?
C2 C3 1.371(6) . ?
C3 C4 1.432(6) . ?
C3 C10 1.451(6) . ?
C4 C9 1.407(6) . ?
C4 C5 1.420(5) . ?
C5 C6 1.368(6) . ?
C6 C7 1.409(6) . ?
C7 C8 1.358(6) . ?
C8 C9 1.414(6) . ?
C9 N1 1.377(5) . ?
C10 N3 1.349(5) . ?
C10 N2 1.351(5) . ?
C11 C13 1.501(6) . ?
C11 N3 1.508(6) . ?
C11 C14 1.531(6) . ?
C11 C12 1.546(6) . ?
C12 N2 1.497(5) . ?
C12 C16 1.511(6) . ?
C12 C15 1.528(6) . ?
C17 F3 1.312(6) . ?
C17 F1 1.315(6) . ?
C17 F2 1.319(6) . ?
C17 C18 1.522(7) . ?
C18 O3 1.259(5) . ?
C18 C19 1.382(6) . ?
C19 C20 1.381(7) . ?
C20 O4 1.257(5) . ?
C20 C21 1.509(7) . ?
C21 F4 1.281(7) . ?
C21 F5 1.292(6) . ?
C21 F6 1.305(6) . ?
C22 F8 1.318(5) . ?
C22 F9 1.321(5) . ?
C22 F7 1.329(6) . ?
C22 C23 1.529(6) . ?
C23 O5 1.262(5) . ?
C23 C24 1.386(6) . ?
C24 C25 1.387(6) . ?
C25 O6 1.252(5) . ?
C25 C26 1.527(6) . ?
C26 F11 1.316(5) . ?
C26 F10 1.326(5) . ?
C26 F12 1.329(5) . ?
N2 O1 1.279(4) . ?
N3 O2 1.279(4) . ?
